data_4323692
loop_
_publ_author_name
'Sanjay K. Mandal'
'Lawrence Que'

_publ_section_title
;
 Models for Amide Ligation in Nonheme Iron Enzymes
;
_journal_name_full 'Inorganic Chemistry'
_journal_page_first 5424
_journal_page_last 5425
_journal_paper_doi 10.1021/ic970541y
_journal_volume 36
_journal_year 1997
_chemical_compound_source 'S. Mandal/ Prof. L. Que, Jr.'
_chemical_formula_sum 'C34 H41 Cl3 Fe2 N10 O17'
_chemical_formula_weight 1079.82
_chemical_name_common 97035
_chemical_name_systematic
;
 ?
;
_space_group_IT_number 14
_symmetry_cell_setting monoclinic
_symmetry_space_group_name_Hall '-P 2yn'
_symmetry_space_group_name_H-M 'P 1 21/n 1'
_atom_sites_solution_hydrogens geom
_atom_sites_solution_primary direct
_atom_sites_solution_secondary difmap
_audit_creation_method SHELXL
_cell_angle_alpha 90.00
_cell_angle_beta 108.594(1)
_cell_angle_gamma 90.00
_cell_formula_units_Z 4
_cell_length_a 13.6381(2)
_cell_length_b 23.5590(3)
_cell_length_c 15.7021(2)
_cell_measurement_reflns_used 8197
_cell_measurement_temperature 173(2)
_cell_volume 4781.74(11)
_computing_structure_refinement 'SHELXL-93 (Sheldrick, 1993)'
_computing_structure_solution 'SHELXS-86 (Sheldrick, 1990)'
_diffrn_ambient_temperature 173(2)
_diffrn_radiation_monochromator graphite
_diffrn_radiation_source 'fine-focus sealed tube'
_diffrn_radiation_type MoK\a
_diffrn_radiation_wavelength 0.71073
_diffrn_reflns_av_R_equivalents 0.0286
_diffrn_reflns_av_sigmaI/netI 0.0562
_diffrn_reflns_limit_h_max 15
_diffrn_reflns_limit_h_min -16
_diffrn_reflns_limit_k_max 27
_diffrn_reflns_limit_k_min 0
_diffrn_reflns_limit_l_max 18
_diffrn_reflns_limit_l_min 0
_diffrn_reflns_number 23349
_diffrn_reflns_theta_max 25.00
_diffrn_reflns_theta_min 1.62
_exptl_absorpt_coefficient_mu 0.851
_exptl_absorpt_correction_T_max 1.0000
_exptl_absorpt_correction_T_min 0.8472
_exptl_absorpt_correction_type 'SADABS (Sheldrick, 1996)'
_exptl_crystal_colour green-brown
_exptl_crystal_density_diffrn 1.500
_exptl_crystal_description block
_exptl_crystal_F_000 2216
_exptl_crystal_size_max 0.38
_exptl_crystal_size_mid 0.35
_exptl_crystal_size_min 0.18
_refine_diff_density_max 1.341
_refine_diff_density_min -0.763
_refine_diff_density_rms 0.098
_refine_ls_extinction_method none
_refine_ls_goodness_of_fit_all 1.071
_refine_ls_goodness_of_fit_obs 1.194
_refine_ls_matrix_type full
_refine_ls_number_parameters 650
_refine_ls_number_reflns 8306
_refine_ls_number_restraints 45
_refine_ls_restrained_S_all 1.077
_refine_ls_restrained_S_obs 1.190
_refine_ls_R_factor_all 0.1217
_refine_ls_R_factor_obs 0.0822
_refine_ls_shift/esd_max 0.002
_refine_ls_shift/esd_mean 0.000
_refine_ls_structure_factor_coef Fsqd
_refine_ls_weighting_details 'w=1/[\s^2^(Fo^2^)+(0.1068P)^2^+14.6079P] where P=(Fo^2^+2Fc^2^)/3'
_refine_ls_weighting_scheme calc
_refine_ls_wR_factor_all 0.2375
_refine_ls_wR_factor_obs 0.2132
_reflns_number_observed 5609
_reflns_number_total 8310
_reflns_observed_criterion >2sigma(I)
_cod_data_source_file ic970541y_3.cif
_cod_data_source_block 3
_cod_depositor_comments
;
The following automatic conversions were performed:

'_refine_ls_weighting_scheme' value 'calc
w=1/[\s^2^(Fo^2^)+(0.1068P)^2^+14.6079P] where P=(Fo^2^+2Fc^2^)/3'
was changed to 'calc'. New tag '_refine_ls_weighting_details' was
created. The value of the new tag was set to
'w=1/[\s^2^(Fo^2^)+(0.1068P)^2^+14.6079P] where P=(Fo^2^+2Fc^2^)/3'.

Automatic conversion script
Id: cif_fix_values 3143 2015-03-26 13:38:13Z robertas 
;
_cod_database_code 4323692

loop_
_symmetry_equiv_pos_as_xyz
'x, y, z'
'-x+1/2, y+1/2, -z+1/2'
'-x, -y, -z'
'x-1/2, -y-1/2, z-1/2'

loop_
_atom_site_aniso_label
_atom_site_aniso_U_11
_atom_site_aniso_U_22
_atom_site_aniso_U_33
_atom_site_aniso_U_23
_atom_site_aniso_U_13
_atom_site_aniso_U_12
Fe1 0.0550(6) 0.0292(5) 0.0463(5) 0.0036(4) 0.0301(5) 0.0009(4)
Fe2 0.0532(6) 0.0295(5) 0.0437(5) 0.0011(4) 0.0279(4) 0.0014(4)
O1 0.068(3) 0.028(2) 0.054(3) -0.001(2) 0.038(2) -0.002(2)
O2 0.067(3) 0.030(2) 0.060(3) 0.005(2) 0.041(2) 0.005(2)
O3 0.062(3) 0.029(2) 0.058(3) -0.002(2) 0.035(2) 0.000(2)
O4 0.058(3) 0.065(3) 0.056(3) -0.001(2) 0.029(3) -0.005(3)
O5 0.051(3) 0.050(3) 0.053(3) 0.000(2) 0.027(2) 0.002(2)
N1 0.059(4) 0.034(3) 0.047(3) 0.002(2) 0.028(3) 0.003(3)
N2 0.058(4) 0.062(4) 0.056(4) 0.002(3) 0.031(3) -0.009(3)
N3 0.072(4) 0.031(3) 0.054(3) 0.007(2) 0.035(3) 0.002(3)
N4 0.071(6) 0.204(11) 0.105(7) -0.042(7) 0.017(5) 0.030(6)
N5 0.059(3) 0.039(3) 0.052(3) -0.004(2) 0.035(3) -0.004(3)
N6 0.051(3) 0.037(3) 0.044(3) -0.006(2) 0.019(3) 0.002(2)
N7 0.061(4) 0.047(3) 0.041(3) 0.005(2) 0.025(3) 0.010(3)
N8 0.060(4) 0.078(5) 0.070(4) -0.011(4) 0.022(4) -0.013(4)
C1 0.087(6) 0.056(4) 0.064(5) -0.011(4) 0.048(4) -0.009(4)
C2 0.071(5) 0.086(6) 0.061(5) -0.019(4) 0.035(4) -0.028(5)
C3 0.084(7) 0.195(13) 0.067(6) -0.042(7) 0.036(6) -0.055(8)
C4 0.094(9) 0.250(18) 0.076(7) -0.043(9) 0.037(7) -0.063(10)
C5 0.073(7) 0.187(13) 0.073(7) 0.005(7) 0.031(6) -0.014(7)
C6 0.052(5) 0.101(7) 0.060(5) 0.011(5) 0.027(4) 0.007(4)
C7 0.082(5) 0.047(4) 0.059(5) 0.015(3) 0.043(4) 0.007(4)
C8 0.067(4) 0.036(3) 0.046(4) 0.006(3) 0.031(3) -0.005(3)
C9 0.144(8) 0.045(4) 0.070(5) 0.000(4) 0.067(6) -0.009(5)
C10 0.234(14) 0.038(4) 0.108(8) 0.009(5) 0.115(9) -0.005(6)
C11 0.213(12) 0.034(4) 0.107(8) 0.003(4) 0.107(9) 0.005(6)
C12 0.117(7) 0.036(4) 0.070(5) 0.006(4) 0.057(5) 0.007(4)
C13 0.073(5) 0.058(5) 0.070(5) 0.011(4) 0.044(4) 0.017(4)
C14 0.050(5) 0.091(6) 0.063(5) 0.006(4) 0.023(4) 0.013(4)
C15 0.084(5) 0.049(4) 0.063(5) 0.020(4) 0.047(4) 0.005(4)
C16 0.073(5) 0.065(5) 0.060(5) 0.020(4) 0.038(4) 0.022(4)
C17 0.089(7) 0.125(9) 0.073(6) 0.047(6) 0.040(5) 0.036(6)
C18 0.076(7) 0.174(12) 0.066(6) 0.036(7) 0.023(5) 0.050(7)
C19 0.063(6) 0.127(9) 0.075(6) 0.013(6) 0.028(5) 0.015(6)
C20 0.061(5) 0.071(5) 0.057(5) 0.000(4) 0.024(4) 0.006(4)
C21 0.065(5) 0.051(4) 0.052(4) -0.010(3) 0.034(4) -0.008(3)
C22 0.045(4) 0.044(4) 0.039(3) 0.000(3) 0.018(3) 0.010(3)
C23 0.069(5) 0.049(4) 0.045(4) -0.001(3) 0.024(4) 0.015(4)
C24 0.105(7) 0.046(4) 0.053(5) -0.008(4) 0.027(5) 0.018(4)
C25 0.089(6) 0.032(4) 0.068(5) -0.010(3) 0.029(4) -0.001(4)
C26 0.068(5) 0.035(4) 0.060(4) 0.003(3) 0.026(4) 0.003(3)
C27 0.067(5) 0.041(4) 0.072(5) -0.013(4) 0.043(4) -0.011(3)
C28 0.060(5) 0.049(4) 0.052(4) -0.016(3) 0.028(4) -0.002(4)
C29 0.097(6) 0.032(3) 0.082(5) 0.000(3) 0.055(5) 0.004(4)
C30 0.067(4) 0.034(3) 0.043(4) 0.003(3) 0.029(3) 0.000(3)
Cl1 0.0734(13) 0.0613(12) 0.0718(12) -0.0078(10) 0.0455(11) -0.0143(10)
O1A 0.078(4) 0.082(4) 0.086(4) -0.027(3) 0.044(3) -0.008(3)
O2A 0.106(10) 0.134(12) 0.107(10) -0.001(9) 0.026(8) 0.066(9)
O3A 0.160(13) 0.062(6) 0.083(8) -0.002(6) 0.083(9) -0.023(8)
O4A 0.087(9) 0.067(16) 0.119(16) -0.033(12) 0.061(9) -0.032(8)
Cl1' 0.0734(13) 0.0613(12) 0.0718(12) -0.0078(10) 0.0455(11) -0.0143(10)
O1A' 0.078(4) 0.082(4) 0.086(4) -0.027(3) 0.044(3) -0.008(3)
O2A' 0.105(14) 0.088(12) 0.099(13) -0.002(10) 0.030(11) 0.000(11)
O3A' 0.319(66) 0.038(13) 0.136(35) -0.006(16) 0.140(49) -0.039(31)
O4A' 0.094(14) 0.144(19) 0.102(15) 0.002(14) 0.071(12) 0.003(13)
Cl2 0.180(3) 0.086(2) 0.0571(14) -0.0141(12) 0.045(2) -0.035(2)
O5A 0.082(6) 0.185(10) 0.249(12) 0.024(9) 0.037(7) -0.035(6)
O6A 0.169(10) 0.468(25) 0.060(5) 0.018(9) -0.007(6) 0.128(13)
O7A 0.175(9) 0.095(6) 0.436(20) -0.065(9) 0.221(12) -0.044(6)
O8A 0.186(9) 0.153(8) 0.076(5) -0.034(5) 0.028(5) 0.007(7)
Cl3 0.0768(13) 0.0559(11) 0.0676(12) 0.0051(9) 0.0376(11) 0.0062(10)
O9A 0.122(5) 0.066(4) 0.105(5) 0.006(4) 0.036(4) 0.033(4)
O10A 0.092(5) 0.102(5) 0.115(5) -0.009(4) 0.017(4) -0.031(4)
O11A 0.098(4) 0.079(4) 0.099(5) 0.008(3) 0.062(4) -0.008(3)
O12A 0.121(5) 0.082(4) 0.091(4) 0.005(3) 0.071(4) 0.014(4)
C1S 0.175(13) 0.175(13) 0.176(13) 0.000(2) 0.055(5) 0.000(2)
C2S 0.158(11) 0.158(11) 0.158(11) 0.0001(10) 0.050(3) 0.0000(10)
N1S 0.180(11) 0.182(11) 0.182(11) 0.000(2) 0.057(4) 0.000(2)
C3S 0.115(17) 0.067(14) 0.054(15) 0.010(11) 0.020(16) 0.029(12)
C4S 0.105(18) 0.244(37) 0.062(14) -0.002(18) 0.026(13) -0.032(21)
N2S 0.145(19) 0.164(21) 0.186(23) 0.104(19) 0.099(18) 0.019(16)
C5S 0.163(6) 0.160(6) 0.164(6) 0.001(2) 0.050(3) -0.002(2)
C6S 0.158(6) 0.158(6) 0.158(6) 0.0000(10) 0.050(2) 0.0000(10)
N3S 0.210(7) 0.209(7) 0.211(7) 0.000(2) 0.066(3) -0.001(2)

loop_
_atom_site_label
_atom_site_type_symbol
_atom_site_fract_x
_atom_site_fract_y
_atom_site_fract_z
_atom_site_U_iso_or_equiv
_atom_site_thermal_displace_type
_atom_site_occupancy
_atom_site_calc_flag
_atom_site_refinement_flags
_atom_site_disorder_group
Fe1 Fe 0.74695(7) 0.12948(3) 0.22439(6) 0.0402(3) Uani 1 d . .
Fe2 Fe 0.87411(7) 0.13693(3) 0.08498(6) 0.0392(3) Uani 1 d . .
O1 O 0.8106(3) 0.0992(2) 0.1508(3) 0.0455(11) Uani 1 d . .
O2 O 0.7385(4) 0.2128(2) 0.1824(3) 0.0474(11) Uani 1 d . .
O3 O 0.8823(3) 0.2158(2) 0.1424(3) 0.0458(11) Uani 1 d . .
O4 O 0.5931(4) 0.1251(2) 0.1519(3) 0.0570(13) Uani 1 d . .
O5 O 1.0278(3) 0.1278(2) 0.1543(3) 0.0488(11) Uani 1 d . .
N1 N 0.6709(4) 0.1631(2) 0.3221(3) 0.0441(13) Uani 1 d . .
N2 N 0.8735(5) 0.1539(3) 0.3378(4) 0.0552(15) Uani 1 d . .
N3 N 0.7269(5) 0.0544(2) 0.2900(4) 0.0489(14) Uani 1 d . .
N4 N 0.4381(6) 0.1623(5) 0.1293(6) 0.129(4) Uani 1 d . .
H4A H 0.4143(6) 0.1462(5) 0.0777(6) 0.155 Uiso 1 calc R .
H4B H 0.3983(6) 0.1833(5) 0.1489(6) 0.155 Uiso 1 calc R .
N5 N 0.9525(4) 0.1808(2) -0.0021(4) 0.0456(13) Uani 1 d . .
N6 N 0.8787(4) 0.0708(2) -0.0058(3) 0.0433(13) Uani 1 d . .
N7 N 0.7471(5) 0.1692(2) -0.0229(3) 0.0472(14) Uani 1 d . .
N8 N 1.1874(5) 0.1636(3) 0.1840(5) 0.069(2) Uani 1 d . .
H8A H 1.2113(5) 0.1404(3) 0.2281(5) 0.083 Uiso 1 calc R .
H8B H 1.2280(5) 0.1875(3) 0.1709(5) 0.083 Uiso 1 calc R .
C1 C 0.7406(6) 0.2069(3) 0.3750(5) 0.063(2) Uani 1 d . .
H1A H 0.7253(6) 0.2134(3) 0.4305(5) 0.076 Uiso 1 calc R .
H1B H 0.7293(6) 0.2422(3) 0.3415(5) 0.076 Uiso 1 calc R .
C2 C 0.8508(6) 0.1894(4) 0.3962(5) 0.069(2) Uani 1 d . .
C3 C 0.9277(8) 0.2104(6) 0.4700(6) 0.112(4) Uani 1 d . .
H3A H 0.9118(8) 0.2353(6) 0.5097(6) 0.135 Uiso 1 calc R .
C4 C 1.0268(10) 0.1938(7) 0.4833(8) 0.138(6) Uani 1 d . .
H4C H 1.0790(10) 0.2070(7) 0.5334(8) 0.165 Uiso 1 calc R .
C5 C 1.0511(8) 0.1587(6) 0.4254(7) 0.109(4) Uani 1 d . .
H5A H 1.1194(8) 0.1482(6) 0.4342(7) 0.131 Uiso 1 calc R .
C6 C 0.9709(6) 0.1384(4) 0.3517(5) 0.069(2) Uani 1 d . .
H6A H 0.9861(6) 0.1135(4) 0.3116(5) 0.083 Uiso 1 calc R .
C7 C 0.6561(6) 0.1164(3) 0.3797(5) 0.058(2) Uani 1 d . .
H7A H 0.5846(6) 0.1168(3) 0.3788(5) 0.070 Uiso 1 calc R .
H7B H 0.6991(6) 0.1238(3) 0.4411(5) 0.070 Uiso 1 calc R .
C8 C 0.6806(5) 0.0589(3) 0.3540(4) 0.047(2) Uani 1 d . .
C9 C 0.6597(8) 0.0114(3) 0.3961(6) 0.078(3) Uani 1 d . .
H9A H 0.6285(8) 0.0147(3) 0.4406(6) 0.094 Uiso 1 calc R .
C10 C 0.6863(10) -0.0415(4) 0.3711(7) 0.112(4) Uani 1 d . .
H10A H 0.6716(10) -0.0742(4) 0.3980(7) 0.135 Uiso 1 calc R .
C11 C 0.7334(10) -0.0454(3) 0.3076(7) 0.105(4) Uani 1 d . .
H11A H 0.7526(10) -0.0806(3) 0.2913(7) 0.126 Uiso 1 calc R .
C12 C 0.7523(7) 0.0029(3) 0.2676(5) 0.068(2) Uani 1 d . .
H12A H 0.7839(7) -0.0001(3) 0.2233(5) 0.081 Uiso 1 calc R .
C13 C 0.5715(6) 0.1870(3) 0.2659(5) 0.062(2) Uani 1 d . .
H13A H 0.5801(6) 0.2268(3) 0.2544(5) 0.074 Uiso 1 calc R .
H13B H 0.5208(6) 0.1840(3) 0.2972(5) 0.074 Uiso 1 calc R .
C14 C 0.5336(6) 0.1550(4) 0.1776(6) 0.067(2) Uani 1 d . .
C15 C 0.8822(6) 0.2258(3) -0.0519(5) 0.060(2) Uani 1 d . .
H15A H 0.8985(6) 0.2351(3) -0.1060(5) 0.072 Uiso 1 calc R .
H15B H 0.8921(6) 0.2598(3) -0.0151(5) 0.072 Uiso 1 calc R .
C16 C 0.7717(6) 0.2071(3) -0.0764(5) 0.062(2) Uani 1 d . .
C17 C 0.6956(8) 0.2297(5) -0.1500(6) 0.093(3) Uani 1 d . .
H17A H 0.7127(8) 0.2558(5) -0.1873(6) 0.111 Uiso 1 calc R .
C18 C 0.5944(8) 0.2128(6) -0.1668(6) 0.105(4) Uani 1 d . .
H18A H 0.5425(8) 0.2278(6) -0.2154(6) 0.126 Uiso 1 calc R .
C19 C 0.5704(7) 0.1735(5) -0.1109(6) 0.087(3) Uani 1 d . .
H19A H 0.5024(7) 0.1620(5) -0.1210(6) 0.104 Uiso 1 calc R .
C20 C 0.6494(6) 0.1519(4) -0.0401(5) 0.062(2) Uani 1 d . .
H20A H 0.6344(6) 0.1246(4) -0.0033(5) 0.074 Uiso 1 calc R .
C21 C 0.9779(6) 0.1376(3) -0.0622(5) 0.052(2) Uani 1 d . .
H21A H 0.9640(6) 0.1541(3) -0.1215(5) 0.063 Uiso 1 calc R .
H21B H 1.0514(6) 0.1294(3) -0.0391(5) 0.063 Uiso 1 calc R .
C22 C 0.9201(5) 0.0838(3) -0.0708(4) 0.0412(15) Uani 1 d . .
C23 C 0.9121(6) 0.0469(3) -0.1406(5) 0.053(2) Uani 1 d . .
H23A H 0.9399(6) 0.0565(3) -0.1855(5) 0.064 Uiso 1 calc R .
C24 C 0.8626(7) -0.0046(3) -0.1435(5) 0.068(2) Uani 1 d . .
H24A H 0.8579(7) -0.0300(3) -0.1900(5) 0.081 Uiso 1 calc R .
C25 C 0.8204(6) -0.0179(3) -0.0773(5) 0.062(2) Uani 1 d . .
H25A H 0.7862(6) -0.0522(3) -0.0786(5) 0.074 Uiso 1 calc R .
C26 C 0.8297(6) 0.0206(3) -0.0087(5) 0.053(2) Uani 1 d . .
H26A H 0.8016(6) 0.0118(3) 0.0364(5) 0.064 Uiso 1 calc R .
C27 C 1.0495(6) 0.2042(3) 0.0614(5) 0.055(2) Uani 1 d . .
H27A H 1.0359(6) 0.2405(3) 0.0848(5) 0.066 Uiso 1 calc R .
H27B H 1.1004(6) 0.2100(3) 0.0309(5) 0.066 Uiso 1 calc R .
C28 C 1.0896(6) 0.1623(3) 0.1370(5) 0.051(2) Uani 1 d . .
C29 C 0.8059(7) 0.3028(3) 0.1624(5) 0.064(2) Uani 1 d . .
H29A H 0.8635(7) 0.3173(3) 0.1464(5) 0.077 Uiso 1 calc R .
H29B H 0.8098(7) 0.3162(3) 0.2211(5) 0.077 Uiso 1 calc R .
H29C H 0.7425(7) 0.3155(3) 0.1194(5) 0.077 Uiso 1 calc R .
C30 C 0.8090(5) 0.2393(3) 0.1627(4) 0.045(2) Uani 1 d . .
Cl1 Cl 1.2534(2) 0.12858(8) -0.09178(14) 0.0635(5) Uani 0.60 d P 1
O1A O 1.2312(4) 0.1607(3) -0.0245(4) 0.078(2) Uani 0.60 d P 1
O2A O 1.3466(11) 0.0908(7) -0.0399(9) 0.117(5) Uani 0.60 d P 1
O3A O 1.2872(14) 0.1560(5) -0.1546(9) 0.091(4) Uani 0.60 d P 1
O4A O 1.1764(15) 0.0882(11) -0.1283(22) 0.084(7) Uani 0.60 d P 1
Cl1' Cl 1.2534(2) 0.12858(8) -0.09178(14) 0.0635(5) Uani 0.40 d P 2
O1A' O 1.2312(4) 0.1607(3) -0.0245(4) 0.078(2) Uani 0.40 d P 2
O2A' O 1.1819(16) 0.1595(8) -0.1765(12) 0.098(5) Uani 0.40 d P 2
O3A' O 1.2234(35) 0.0761(17) -0.1049(34) 0.149(21) Uani 0.40 d P 2
O4A' O 1.3510(16) 0.1450(10) -0.0864(16) 0.104(6) Uani 0.40 d P 2
Cl2 Cl 0.3397(3) 0.30841(12) 0.1707(2) 0.1059(10) Uani 1 d . .
O5A O 0.4571(6) 0.3102(5) 0.1814(8) 0.176(5) Uani 1 d . .
O6A O 0.2888(9) 0.3305(8) 0.0923(6) 0.243(8) Uani 1 d . .
O7A O 0.3245(8) 0.2546(4) 0.1804(10) 0.206(7) Uani 1 d . .
O8A O 0.3180(8) 0.3423(4) 0.2363(5) 0.142(3) Uani 1 d . .
Cl3 Cl 0.3476(2) 0.10766(8) 0.40078(13) 0.0634(5) Uani 1 d . .
O9A O 0.4223(6) 0.0647(3) 0.4423(5) 0.098(2) Uani 1 d . .
O10A O 0.2566(5) 0.0821(3) 0.3398(5) 0.106(2) Uani 1 d . .
O11A O 0.3883(5) 0.1470(3) 0.3521(4) 0.085(2) Uani 1 d . .
O12A O 0.3183(5) 0.1377(3) 0.4674(4) 0.089(2) Uani 1 d . .
C1S C 0.0144(29) 0.4972(18) 0.4694(21) 0.175(13) Uani 0.50 d PDU -1
H1SA H -0.0557(29) 0.4851(18) 0.4593(21) 0.211 Uiso 0.50 d PR -1
H1SB H 0.0220(29) 0.5359(18) 0.4895(21) 0.211 Uiso 0.50 d PR -1
H1SC H 0.0605(29) 0.4735(18) 0.5143(21) 0.211 Uiso 0.50 d PR -1
C2S C 0.0390(25) 0.4927(15) 0.3827(21) 0.158(11) Uani 0.50 d PDU -1
N1S N 0.0533(22) 0.4998(13) 0.3144(19) 0.181(11) Uani 0.50 d PDU -1
C3S C 0.4888(20) 0.4913(9) -0.0259(10) 0.080(6) Uani 0.50 d PD -1
H3SA H 0.4547(20) 0.4682(9) -0.0770(10) 0.096 Uiso 0.50 d PR -1
H3SB H 0.5624(20) 0.4873(9) -0.0114(10) 0.096 Uiso 0.50 d PR -1
H3SC H 0.4698(20) 0.5303(9) -0.0395(10) 0.096 Uiso 0.50 d PR -1
C4S C 0.4570(19) 0.4729(15) 0.0536(13) 0.137(11) Uani 0.50 d PD -1
N2S N 0.4263(17) 0.4663(11) 0.1106(16) 0.154(10) Uani 0.50 d PD -1
C5S C 0.1274(12) 0.4380(6) 0.1701(11) 0.163(6) Uani 1 d DU -1
H5SA H 0.2004(12) 0.4336(6) 0.1992(11) 0.195 Uiso 1 d R -1
H5SB H 0.0961(12) 0.4531(6) 0.2121(11) 0.195 Uiso 1 d R -1
H5SC H 0.1158(12) 0.4635(6) 0.1202(11) 0.195 Uiso 1 d R -1
C6S C 0.0816(13) 0.3823(8) 0.1372(12) 0.158(6) Uani 1 d DU -1
N3S N 0.0396(14) 0.3381(8) 0.1237(12) 0.210(7) Uani 1 d DU -1

loop_
_atom_type_symbol
_atom_type_description
_atom_type_scat_dispersion_real
_atom_type_scat_dispersion_imag
_atom_type_scat_source
C C 0.0033 0.0016 'International Tables Vol C Tables 4.2.6.8 and 6.1.1.4'
H H 0.0000 0.0000 'International Tables Vol C Tables 4.2.6.8 and 6.1.1.4'
N N 0.0061 0.0033 'International Tables Vol C Tables 4.2.6.8 and 6.1.1.4'
O O 0.0106 0.0060 'International Tables Vol C Tables 4.2.6.8 and 6.1.1.4'
Cl Cl 0.1484 0.1585 'International Tables Vol C Tables 4.2.6.8 and 6.1.1.4'
Fe Fe 0.3463 0.8444 'International Tables Vol C Tables 4.2.6.8 and 6.1.1.4'

loop_
_geom_angle_atom_site_label_1
_geom_angle_atom_site_label_2
_geom_angle_atom_site_label_3
_geom_angle
_geom_angle_site_symmetry_1
_geom_angle_site_symmetry_3
_geom_angle_publ_flag
O1 Fe1 O4 104.0(2) . . ?
O1 Fe1 O2 99.3(2) . . ?
O4 Fe1 O2 85.8(2) . . ?
O1 Fe1 N3 98.3(2) . . ?
O4 Fe1 N3 87.7(2) . . ?
O2 Fe1 N3 162.2(2) . . ?
O1 Fe1 N2 102.5(2) . . ?
O4 Fe1 N2 153.4(2) . . ?
O2 Fe1 N2 87.6(2) . . ?
N3 Fe1 N2 90.8(2) . . ?
O1 Fe1 N1 176.6(2) . . ?
O4 Fe1 N1 77.5(2) . . ?
O2 Fe1 N1 83.8(2) . . ?
N3 Fe1 N1 78.6(2) . . ?
N2 Fe1 N1 76.2(2) . . ?
O1 Fe1 Fe2 26.55(13) . . ?
O4 Fe1 Fe2 107.76(13) . . ?
O2 Fe1 Fe2 73.53(12) . . ?
N3 Fe1 Fe2 124.26(15) . . ?
N2 Fe1 Fe2 94.9(2) . . ?
N1 Fe1 Fe2 156.06(13) . . ?
O1 Fe2 O5 104.2(2) . . ?
O1 Fe2 O3 99.5(2) . . ?
O5 Fe2 O3 87.6(2) . . ?
O1 Fe2 N6 98.4(2) . . ?
O5 Fe2 N6 92.1(2) . . ?
O3 Fe2 N6 161.5(2) . . ?
O1 Fe2 N7 102.5(2) . . ?
O5 Fe2 N7 153.3(2) . . ?
O3 Fe2 N7 86.7(2) . . ?
N6 Fe2 N7 85.3(2) . . ?
O1 Fe2 N5 177.3(2) . . ?
O5 Fe2 N5 76.4(2) . . ?
O3 Fe2 N5 83.1(2) . . ?
N6 Fe2 N5 78.9(2) . . ?
N7 Fe2 N5 77.1(2) . . ?
O1 Fe2 Fe1 26.80(13) . . ?
O5 Fe2 Fe1 108.53(13) . . ?
O3 Fe2 Fe1 73.42(12) . . ?
N6 Fe2 Fe1 123.83(15) . . ?
N7 Fe2 Fe1 94.73(14) . . ?
N5 Fe2 Fe1 155.64(13) . . ?
Fe2 O1 Fe1 126.6(2) . . ?
C30 O2 Fe1 125.4(4) . . ?
C30 O3 Fe2 124.7(4) . . ?
C14 O4 Fe1 117.0(5) . . ?
C28 O5 Fe2 117.4(5) . . ?
C1 N1 C13 112.2(6) . . ?
C1 N1 C7 111.5(6) . . ?
C13 N1 C7 111.8(6) . . ?
C1 N1 Fe1 106.1(4) . . ?
C13 N1 Fe1 105.2(4) . . ?
C7 N1 Fe1 109.7(4) . . ?
C6 N2 C2 119.6(7) . . ?
C6 N2 Fe1 124.4(5) . . ?
C2 N2 Fe1 115.9(5) . . ?
C12 N3 C8 119.2(6) . . ?
C12 N3 Fe1 123.2(4) . . ?
C8 N3 Fe1 117.5(4) . . ?
C15 N5 C27 112.2(5) . . ?
C15 N5 C21 113.3(5) . . ?
C27 N5 C21 109.8(5) . . ?
C15 N5 Fe2 107.4(4) . . ?
C27 N5 Fe2 104.9(4) . . ?
C21 N5 Fe2 108.7(4) . . ?
C22 N6 C26 119.6(6) . . ?
C22 N6 Fe2 116.8(4) . . ?
C26 N6 Fe2 122.9(4) . . ?
C20 N7 C16 120.6(6) . . ?
C20 N7 Fe2 123.7(5) . . ?
C16 N7 Fe2 115.6(5) . . ?
N1 C1 C2 110.9(6) . . ?
N2 C2 C3 121.0(9) . . ?
N2 C2 C1 116.9(7) . . ?
C3 C2 C1 122.0(8) . . ?
C4 C3 C2 118.5(11) . . ?
C5 C4 C3 121.4(11) . . ?
C4 C5 C6 118.2(10) . . ?
N2 C6 C5 121.3(9) . . ?
N1 C7 C8 115.2(5) . . ?
N3 C8 C9 120.8(6) . . ?
N3 C8 C7 118.3(5) . . ?
C9 C8 C7 120.9(6) . . ?
C8 C9 C10 118.8(7) . . ?
C11 C10 C9 119.8(8) . . ?
C10 C11 C12 119.3(8) . . ?
N3 C12 C11 122.1(7) . . ?
N1 C13 C14 109.8(6) . . ?
O4 C14 N4 122.0(8) . . ?
O4 C14 C13 120.9(7) . . ?
N4 C14 C13 117.0(8) . . ?
N5 C15 C16 110.8(6) . . ?
N7 C16 C17 120.5(8) . . ?
N7 C16 C15 117.9(6) . . ?
C17 C16 C15 121.6(7) . . ?
C18 C17 C16 119.0(9) . . ?
C17 C18 C19 119.7(9) . . ?
C20 C19 C18 118.5(9) . . ?
N7 C20 C19 121.6(8) . . ?
C22 C21 N5 114.6(5) . . ?
N6 C22 C23 120.9(6) . . ?
N6 C22 C21 117.7(5) . . ?
C23 C22 C21 121.4(6) . . ?
C22 C23 C24 119.7(7) . . ?
C25 C24 C23 119.5(7) . . ?
C24 C25 C26 118.8(7) . . ?
N6 C26 C25 121.5(7) . . ?
N5 C27 C28 108.0(5) . . ?
O5 C28 N8 121.7(7) . . ?
O5 C28 C27 119.5(7) . . ?
N8 C28 C27 118.7(7) . . ?
O2 C30 O3 124.6(6) . . ?
O2 C30 C29 118.1(6) . . ?
O3 C30 C29 117.3(6) . . ?
O3A Cl1 O4A 113.9(14) . . ?
O3A Cl1 O1A 119.1(5) . . ?
O4A Cl1 O1A 111.1(11) . . ?
O3A Cl1 O2A 104.0(9) . . ?
O4A Cl1 O2A 102.0(11) . . ?
O1A Cl1 O2A 104.5(6) . . ?
O3A' Cl1' O4A' 122.2(21) . . ?
O3A' Cl1' O1A' 119.8(21) . . ?
O4A' Cl1' O1A' 103.9(9) . . ?
O3A' Cl1' O2A' 103.3(22) . . ?
O4A' Cl1' O2A' 104.7(12) . . ?
O1A' Cl1' O2A' 99.4(8) . . ?
O7A Cl2 O6A 116.1(10) . . ?
O7A Cl2 O8A 112.9(7) . . ?
O6A Cl2 O8A 106.9(8) . . ?
O7A Cl2 O5A 102.1(6) . . ?
O6A Cl2 O5A 108.0(8) . . ?
O8A Cl2 O5A 110.8(6) . . ?
O12A Cl3 O11A 108.6(4) . . ?
O12A Cl3 O10A 108.3(4) . . ?
O11A Cl3 O10A 108.5(4) . . ?
O12A Cl3 O9A 110.0(4) . . ?
O11A Cl3 O9A 111.2(4) . . ?
O10A Cl3 O9A 110.1(4) . . ?
N1S C2S C1S 167.3(42) . . ?
N2S C4S C3S 170.2(35) . . ?
N3S C6S C5S 168.5(21) . . ?

loop_
_geom_bond_atom_site_label_1
_geom_bond_atom_site_label_2
_geom_bond_distance
_geom_bond_site_symmetry_2
_geom_bond_publ_flag
Fe1 O1 1.800(4) . ?
Fe1 O4 2.045(5) . ?
Fe1 O2 2.063(4) . ?
Fe1 N3 2.109(5) . ?
Fe1 N2 2.126(6) . ?
Fe1 N1 2.252(5) . ?
Fe1 Fe2 3.2017(12) . ?
Fe2 O1 1.783(4) . ?
Fe2 O5 2.042(5) . ?
Fe2 O3 2.053(4) . ?
Fe2 N6 2.125(5) . ?
Fe2 N7 2.139(6) . ?
Fe2 N5 2.240(5) . ?
O2 C30 1.264(7) . ?
O3 C30 1.269(7) . ?
O4 C14 1.235(9) . ?
O5 C28 1.261(8) . ?
N1 C1 1.468(9) . ?
N1 C13 1.473(9) . ?
N1 C7 1.479(8) . ?
N2 C6 1.327(9) . ?
N2 C2 1.348(10) . ?
N3 C12 1.340(8) . ?
N3 C8 1.351(8) . ?
N4 C14 1.293(11) . ?
N5 C15 1.475(9) . ?
N5 C27 1.485(9) . ?
N5 C21 1.501(8) . ?
N6 C22 1.349(8) . ?
N6 C26 1.353(8) . ?
N7 C20 1.336(9) . ?
N7 C16 1.339(9) . ?
N8 C28 1.302(9) . ?
C1 C2 1.490(11) . ?
C2 C3 1.383(12) . ?
C3 C4 1.36(2) . ?
C4 C5 1.35(2) . ?
C5 C6 1.400(13) . ?
C7 C8 1.483(9) . ?
C8 C9 1.373(9) . ?
C9 C10 1.390(11) . ?
C10 C11 1.350(13) . ?
C11 C12 1.362(10) . ?
C13 C14 1.517(11) . ?
C15 C16 1.499(11) . ?
C16 C17 1.390(11) . ?
C17 C18 1.378(14) . ?
C18 C19 1.384(14) . ?
C19 C20 1.375(11) . ?
C21 C22 1.478(9) . ?
C22 C23 1.375(9) . ?
C23 C24 1.380(11) . ?
C24 C25 1.377(11) . ?
C25 C26 1.383(9) . ?
C27 C28 1.505(10) . ?
C29 C30 1.496(9) . ?
Cl1 O3A 1.376(10) . ?
Cl1 O4A 1.40(2) . ?
Cl1 O1A 1.409(5) . ?
Cl1 O2A 1.553(11) . ?
Cl1' O3A' 1.30(4) . ?
Cl1' O4A' 1.36(2) . ?
Cl1' O1A' 1.409(5) . ?
Cl1' O2A' 1.56(2) . ?
Cl2 O7A 1.302(10) . ?
Cl2 O6A 1.313(10) . ?
Cl2 O8A 1.407(8) . ?
Cl2 O5A 1.557(9) . ?
Cl3 O12A 1.422(6) . ?
Cl3 O11A 1.422(6) . ?
Cl3 O10A 1.435(7) . ?
Cl3 O9A 1.437(6) . ?
C1S C2S 1.51(2) . ?
C2S N1S 1.16(2) . ?
C3S C4S 1.51(2) . ?
C4S N2S 1.11(2) . ?
C5S C6S 1.47(2) . ?
C6S N3S 1.17(2) . ?

loop_
_geom_torsion_atom_site_label_1
_geom_torsion_atom_site_label_2
_geom_torsion_atom_site_label_3
_geom_torsion_atom_site_label_4
_geom_torsion
_geom_torsion_site_symmetry_1
_geom_torsion_site_symmetry_2
_geom_torsion_site_symmetry_3
_geom_torsion_site_symmetry_4
_geom_torsion_publ_flag
O1 Fe1 Fe2 O1 0.0 . . . . ?
O4 Fe1 Fe2 O1 -85.8(4) . . . . ?
O2 Fe1 Fe2 O1 -165.7(4) . . . . ?
N3 Fe1 Fe2 O1 13.9(4) . . . . ?
N2 Fe1 Fe2 O1 108.3(4) . . . . ?
N1 Fe1 Fe2 O1 174.9(5) . . . . ?
O1 Fe1 Fe2 O5 -84.8(4) . . . . ?
O4 Fe1 Fe2 O5 -170.6(2) . . . . ?
O2 Fe1 Fe2 O5 109.5(2) . . . . ?
N3 Fe1 Fe2 O5 -70.9(2) . . . . ?
N2 Fe1 Fe2 O5 23.5(2) . . . . ?
N1 Fe1 Fe2 O5 90.2(4) . . . . ?
O1 Fe1 Fe2 O3 -166.4(4) . . . . ?
O4 Fe1 Fe2 O3 107.8(2) . . . . ?
O2 Fe1 Fe2 O3 27.9(2) . . . . ?
N3 Fe1 Fe2 O3 -152.5(2) . . . . ?
N2 Fe1 Fe2 O3 -58.1(2) . . . . ?
N1 Fe1 Fe2 O3 8.5(4) . . . . ?
O1 Fe1 Fe2 N6 20.9(4) . . . . ?
O4 Fe1 Fe2 N6 -64.9(2) . . . . ?
O2 Fe1 Fe2 N6 -144.8(2) . . . . ?
N3 Fe1 Fe2 N6 34.8(3) . . . . ?
N2 Fe1 Fe2 N6 129.2(2) . . . . ?
N1 Fe1 Fe2 N6 -164.2(4) . . . . ?
O1 Fe1 Fe2 N7 108.4(4) . . . . ?
O4 Fe1 Fe2 N7 22.7(2) . . . . ?
O2 Fe1 Fe2 N7 -57.3(2) . . . . ?
N3 Fe1 Fe2 N7 122.3(2) . . . . ?
N2 Fe1 Fe2 N7 -143.3(2) . . . . ?
N1 Fe1 Fe2 N7 -76.6(4) . . . . ?
O1 Fe1 Fe2 N5 177.2(5) . . . . ?
O4 Fe1 Fe2 N5 91.4(4) . . . . ?
O2 Fe1 Fe2 N5 11.5(4) . . . . ?
N3 Fe1 Fe2 N5 -168.9(4) . . . . ?
N2 Fe1 Fe2 N5 -74.5(4) . . . . ?
N1 Fe1 Fe2 N5 -7.8(5) . . . . ?
O5 Fe2 O1 Fe1 103.1(3) . . . . ?
O3 Fe2 O1 Fe1 13.2(3) . . . . ?
N6 Fe2 O1 Fe1 -162.6(3) . . . . ?
N7 Fe2 O1 Fe1 -75.5(3) . . . . ?
N5 Fe2 O1 Fe1 -155.1(43) . . . . ?
Fe1 Fe2 O1 Fe1 0.0 . . . . ?
O4 Fe1 O1 Fe2 101.8(3) . . . . ?
O2 Fe1 O1 Fe2 13.9(3) . . . . ?
N3 Fe1 O1 Fe2 -168.4(3) . . . . ?
N2 Fe1 O1 Fe2 -75.7(3) . . . . ?
N1 Fe1 O1 Fe2 -142.6(33) . . . . ?
Fe2 Fe1 O1 Fe2 0.0 . . . . ?
O1 Fe1 O2 C30 -40.2(5) . . . . ?
O4 Fe1 O2 C30 -143.7(5) . . . . ?
N3 Fe1 O2 C30 147.3(7) . . . . ?
N2 Fe1 O2 C30 62.1(5) . . . . ?
N1 Fe1 O2 C30 138.4(5) . . . . ?
Fe2 Fe1 O2 C30 -33.8(5) . . . . ?
O1 Fe2 O3 C30 -43.4(5) . . . . ?
O5 Fe2 O3 C30 -147.4(5) . . . . ?
N6 Fe2 O3 C30 123.2(7) . . . . ?
N7 Fe2 O3 C30 58.6(5) . . . . ?
N5 Fe2 O3 C30 136.0(5) . . . . ?
Fe1 Fe2 O3 C30 -37.3(5) . . . . ?
O1 Fe1 O4 C14 -163.2(5) . . . . ?
O2 Fe1 O4 C14 -64.7(6) . . . . ?
N3 Fe1 O4 C14 98.7(6) . . . . ?
N2 Fe1 O4 C14 11.4(8) . . . . ?
N1 Fe1 O4 C14 19.9(6) . . . . ?
Fe2 Fe1 O4 C14 -135.9(5) . . . . ?
O1 Fe2 O5 C28 -161.2(4) . . . . ?
O3 Fe2 O5 C28 -62.0(4) . . . . ?
N6 Fe2 O5 C28 99.5(4) . . . . ?
N7 Fe2 O5 C28 15.8(7) . . . . ?
N5 Fe2 O5 C28 21.5(4) . . . . ?
Fe1 Fe2 O5 C28 -133.6(4) . . . . ?
O1 Fe1 N1 C1 98.1(35) . . . . ?
O4 Fe1 N1 C1 -145.7(5) . . . . ?
O2 Fe1 N1 C1 -58.6(5) . . . . ?
N3 Fe1 N1 C1 124.2(5) . . . . ?
N2 Fe1 N1 C1 30.4(5) . . . . ?
Fe2 Fe1 N1 C1 -39.9(7) . . . . ?
O1 Fe1 N1 C13 -142.9(34) . . . . ?
O4 Fe1 N1 C13 -26.6(4) . . . . ?
O2 Fe1 N1 C13 60.4(4) . . . . ?
N3 Fe1 N1 C13 -116.8(4) . . . . ?
N2 Fe1 N1 C13 149.5(5) . . . . ?
Fe2 Fe1 N1 C13 79.1(6) . . . . ?
O1 Fe1 N1 C7 -22.5(37) . . . . ?
O4 Fe1 N1 C7 93.8(5) . . . . ?
O2 Fe1 N1 C7 -179.2(5) . . . . ?
N3 Fe1 N1 C7 3.6(5) . . . . ?
N2 Fe1 N1 C7 -90.1(5) . . . . ?
Fe2 Fe1 N1 C7 -160.5(4) . . . . ?
O1 Fe1 N2 C6 -11.6(6) . . . . ?
O4 Fe1 N2 C6 173.8(5) . . . . ?
O2 Fe1 N2 C6 -110.6(6) . . . . ?
N3 Fe1 N2 C6 87.2(6) . . . . ?
N1 Fe1 N2 C6 165.2(6) . . . . ?
Fe2 Fe1 N2 C6 -37.3(6) . . . . ?
O1 Fe1 N2 C2 165.6(5) . . . . ?
O4 Fe1 N2 C2 -9.0(8) . . . . ?
O2 Fe1 N2 C2 66.6(5) . . . . ?
N3 Fe1 N2 C2 -95.6(6) . . . . ?
N1 Fe1 N2 C2 -17.6(5) . . . . ?
Fe2 Fe1 N2 C2 139.9(5) . . . . ?
O1 Fe1 N3 C12 -4.5(7) . . . . ?
O4 Fe1 N3 C12 99.3(6) . . . . ?
O2 Fe1 N3 C12 168.0(7) . . . . ?
N2 Fe1 N3 C12 -107.3(6) . . . . ?
N1 Fe1 N3 C12 177.0(7) . . . . ?
Fe2 Fe1 N3 C12 -10.7(7) . . . . ?
O1 Fe1 N3 C8 179.5(5) . . . . ?
O4 Fe1 N3 C8 -76.7(5) . . . . ?
O2 Fe1 N3 C8 -8.0(10) . . . . ?
N2 Fe1 N3 C8 76.7(5) . . . . ?
N1 Fe1 N3 C8 1.0(5) . . . . ?
Fe2 Fe1 N3 C8 173.3(4) . . . . ?
O1 Fe2 N5 C15 106.5(44) . . . . ?
O5 Fe2 N5 C15 -151.0(5) . . . . ?
O3 Fe2 N5 C15 -61.8(4) . . . . ?
N6 Fe2 N5 C15 114.1(5) . . . . ?
N7 Fe2 N5 C15 26.4(4) . . . . ?
Fe1 Fe2 N5 C15 -46.0(6) . . . . ?
O1 Fe2 N5 C27 -133.9(44) . . . . ?
O5 Fe2 N5 C27 -31.4(4) . . . . ?
O3 Fe2 N5 C27 57.8(4) . . . . ?
N6 Fe2 N5 C27 -126.3(4) . . . . ?
N7 Fe2 N5 C27 145.9(4) . . . . ?
Fe1 Fe2 N5 C27 73.5(6) . . . . ?
O1 Fe2 N5 C21 -16.5(47) . . . . ?
O5 Fe2 N5 C21 86.0(4) . . . . ?
O3 Fe2 N5 C21 175.2(5) . . . . ?
N6 Fe2 N5 C21 -8.9(4) . . . . ?
N7 Fe2 N5 C21 -96.6(4) . . . . ?
Fe1 Fe2 N5 C21 -169.0(3) . . . . ?
O1 Fe2 N6 C22 178.0(4) . . . . ?
O5 Fe2 N6 C22 -77.3(4) . . . . ?
O3 Fe2 N6 C22 11.3(9) . . . . ?
N7 Fe2 N6 C22 76.1(5) . . . . ?
N5 Fe2 N6 C22 -1.6(4) . . . . ?
Fe1 Fe2 N6 C22 168.7(4) . . . . ?
O1 Fe2 N6 C26 7.7(5) . . . . ?
O5 Fe2 N6 C26 112.3(5) . . . . ?
O3 Fe2 N6 C26 -159.0(6) . . . . ?
N7 Fe2 N6 C26 -94.3(5) . . . . ?
N5 Fe2 N6 C26 -172.0(6) . . . . ?
Fe1 Fe2 N6 C26 -1.7(6) . . . . ?
O1 Fe2 N7 C20 -12.7(6) . . . . ?
O5 Fe2 N7 C20 170.2(5) . . . . ?
O3 Fe2 N7 C20 -111.7(5) . . . . ?
N6 Fe2 N7 C20 84.9(6) . . . . ?
N5 Fe2 N7 C20 164.5(6) . . . . ?
Fe1 Fe2 N7 C20 -38.7(5) . . . . ?
O1 Fe2 N7 C16 170.1(5) . . . . ?
O5 Fe2 N7 C16 -7.0(8) . . . . ?
O3 Fe2 N7 C16 71.1(5) . . . . ?
N6 Fe2 N7 C16 -92.2(5) . . . . ?
N5 Fe2 N7 C16 -12.6(5) . . . . ?
Fe1 Fe2 N7 C16 144.1(5) . . . . ?
C13 N1 C1 C2 -153.6(6) . . . . ?
C7 N1 C1 C2 80.2(7) . . . . ?
Fe1 N1 C1 C2 -39.3(7) . . . . ?
C6 N2 C2 C3 0.6(13) . . . . ?
Fe1 N2 C2 C3 -176.7(8) . . . . ?
C6 N2 C2 C1 177.8(7) . . . . ?
Fe1 N2 C2 C1 0.4(9) . . . . ?
N1 C1 C2 N2 27.9(10) . . . . ?
N1 C1 C2 C3 -154.9(9) . . . . ?
N2 C2 C3 C4 -0.9(17) . . . . ?
C1 C2 C3 C4 -177.9(11) . . . . ?
C2 C3 C4 C5 1.4(21) . . . . ?
C3 C4 C5 C6 -1.5(20) . . . . ?
C2 N2 C6 C5 -0.8(12) . . . . ?
Fe1 N2 C6 C5 176.3(7) . . . . ?
C4 C5 C6 N2 1.2(16) . . . . ?
C1 N1 C7 C8 -124.7(7) . . . . ?
C13 N1 C7 C8 108.9(7) . . . . ?
Fe1 N1 C7 C8 -7.4(8) . . . . ?
C12 N3 C8 C9 0.2(11) . . . . ?
Fe1 N3 C8 C9 176.3(6) . . . . ?
C12 N3 C8 C7 178.2(7) . . . . ?
Fe1 N3 C8 C7 -5.7(9) . . . . ?
N1 C7 C8 N3 9.0(10) . . . . ?
N1 C7 C8 C9 -173.1(7) . . . . ?
N3 C8 C9 C10 -0.6(14) . . . . ?
C7 C8 C9 C10 -178.6(9) . . . . ?
C8 C9 C10 C11 1.2(18) . . . . ?
C9 C10 C11 C12 -1.3(20) . . . . ?
C8 N3 C12 C11 -0.3(13) . . . . ?
Fe1 N3 C12 C11 -176.2(8) . . . . ?
C10 C11 C12 N3 0.9(18) . . . . ?
C1 N1 C13 C14 144.5(6) . . . . ?
C7 N1 C13 C14 -89.4(7) . . . . ?
Fe1 N1 C13 C14 29.6(7) . . . . ?
Fe1 O4 C14 N4 169.0(8) . . . . ?
Fe1 O4 C14 C13 -8.1(10) . . . . ?
N1 C13 C14 O4 -17.3(10) . . . . ?
N1 C13 C14 N4 165.5(8) . . . . ?
C27 N5 C15 C16 -150.7(6) . . . . ?
C21 N5 C15 C16 84.2(7) . . . . ?
Fe2 N5 C15 C16 -35.9(7) . . . . ?
C20 N7 C16 C17 1.1(11) . . . . ?
Fe2 N7 C16 C17 178.3(7) . . . . ?
C20 N7 C16 C15 178.4(7) . . . . ?
Fe2 N7 C16 C15 -4.3(8) . . . . ?
N5 C15 C16 N7 28.5(9) . . . . ?
N5 C15 C16 C17 -154.2(8) . . . . ?
N7 C16 C17 C18 0.3(14) . . . . ?
C15 C16 C17 C18 -176.9(9) . . . . ?
C16 C17 C18 C19 -0.5(17) . . . . ?
C17 C18 C19 C20 -0.6(16) . . . . ?
C16 N7 C20 C19 -2.3(11) . . . . ?
Fe2 N7 C20 C19 -179.3(6) . . . . ?
C18 C19 C20 N7 2.1(14) . . . . ?
C15 N5 C21 C22 -101.4(7) . . . . ?
C27 N5 C21 C22 132.1(6) . . . . ?
Fe2 N5 C21 C22 17.9(7) . . . . ?
C26 N6 C22 C23 0.8(9) . . . . ?
Fe2 N6 C22 C23 -169.9(5) . . . . ?
C26 N6 C22 C21 -176.6(6) . . . . ?
Fe2 N6 C22 C21 12.7(7) . . . . ?
N5 C21 C22 N6 -21.0(9) . . . . ?
N5 C21 C22 C23 161.6(6) . . . . ?
N6 C22 C23 C24 -1.1(10) . . . . ?
C21 C22 C23 C24 176.2(7) . . . . ?
C22 C23 C24 C25 1.0(11) . . . . ?
C23 C24 C25 C26 -0.6(12) . . . . ?
C22 N6 C26 C25 -0.4(10) . . . . ?
Fe2 N6 C26 C25 169.7(5) . . . . ?
C24 C25 C26 N6 0.3(11) . . . . ?
C15 N5 C27 C28 152.8(5) . . . . ?
C21 N5 C27 C28 -80.2(6) . . . . ?
Fe2 N5 C27 C28 36.5(5) . . . . ?
Fe2 O5 C28 N8 172.9(5) . . . . ?
Fe2 O5 C28 C27 -5.8(7) . . . . ?
N5 C27 C28 O5 -23.5(8) . . . . ?
N5 C27 C28 N8 157.8(6) . . . . ?
Fe1 O2 C30 O3 19.9(9) . . . . ?
Fe1 O2 C30 C29 -160.6(5) . . . . ?
Fe2 O3 C30 O2 27.5(9) . . . . ?
Fe2 O3 C30 C29 -151.9(5) . . . . ?
